data_7102625
loop_
_publ_author_name
'Huang, Xiao-Chun'
'Zhang, Jie-Peng'
'Lin, Yan-Yong'
'Yu, Xiao-Lan'
'Chen, Xiao-Ming'

_publ_section_title
;
 Two mixed-valence copper(I,II) imidazolate coordination polymers:
 metal-valence tuning approach for new topological structures.
;
_journal_issue 9
_journal_name_full 'Chemical communications (Cambridge, England)'
_journal_page_first 1100
_journal_page_last 1101
_journal_paper_doi 10.1039/b401691b
_journal_year 2004
_chemical_formula_sum 'C9 H9 Cu2 N6'
_chemical_formula_weight 328.30
_chemical_name_systematic
;
?
;
_space_group_IT_number 14
_symmetry_cell_setting monoclinic
_symmetry_space_group_name_Hall '-P 2yn'
_symmetry_space_group_name_H-M 'P 1 21/n 1'
_atom_sites_solution_hydrogens geom
_atom_sites_solution_primary direct
_atom_sites_solution_secondary difmap
_audit_creation_method SHELXL-97
_cell_angle_alpha 90.00
_cell_angle_beta 91.3370(10)
_cell_angle_gamma 90.00
_cell_formula_units_Z 8
_cell_length_a 5.5376(3)
_cell_length_b 28.1637(16)
_cell_length_c 14.6134(9)
_cell_measurement_temperature 123(2)
_cell_volume 2278.5(2)
_computing_cell_refinement 'SAINT-PLUS for Windows NT, Ver. 6.0, Bruker AXS Inc., 1997.'
_computing_data_collection 'SMART for Windows NT, Bruker AXS Inc., 1998.'
_computing_data_reduction 'SAINT-PLUS for Windows NT, Ver. 6.0, Bruker AXS Inc., 1997.'
_computing_molecular_graphics 'XP-Interactive Molecular Graphics, Ver. 6.10, Bruker AXS Inc., 2000.'
_computing_publication_material 'SHELXTL-Bruker AXS Inc., 1998.'
_computing_structure_refinement 'SHELXL-97 (Sheldrick, 1997)'
_computing_structure_solution 'SHELXS-97 (Sheldrick, 1990)'
_diffrn_ambient_temperature 123(2)
_diffrn_measured_fraction_theta_full 0.996
_diffrn_measured_fraction_theta_max 0.996
_diffrn_measurement_device_type 'Bruker Apex CCD'
_diffrn_measurement_method '\w scan'
_diffrn_radiation_monochromator graphite
_diffrn_radiation_source 'fine-focus sealed tube'
_diffrn_radiation_type MoK\a
_diffrn_radiation_wavelength 0.71073
_diffrn_reflns_av_R_equivalents 0.0331
_diffrn_reflns_av_sigmaI/netI 0.0368
_diffrn_reflns_limit_h_max 7
_diffrn_reflns_limit_h_min -7
_diffrn_reflns_limit_k_max 35
_diffrn_reflns_limit_k_min -35
_diffrn_reflns_limit_l_max 18
_diffrn_reflns_limit_l_min -18
_diffrn_reflns_number 16818
_diffrn_reflns_theta_full 27.00
_diffrn_reflns_theta_max 27.00
_diffrn_reflns_theta_min 1.57
_exptl_absorpt_coefficient_mu 3.717
_exptl_absorpt_correction_T_max 0.6055
_exptl_absorpt_correction_T_min 0.5235
_exptl_absorpt_correction_type SADABS
_exptl_crystal_colour 'dark green'
_exptl_crystal_density_diffrn 1.914
_exptl_crystal_density_method 'not measured'
_exptl_crystal_description needle
_exptl_crystal_F_000 1304
_exptl_crystal_size_max 0.20
_exptl_crystal_size_mid 0.18
_exptl_crystal_size_min 0.15
_refine_diff_density_max 0.696
_refine_diff_density_min -0.426
_refine_diff_density_rms 0.112
_refine_ls_extinction_method none
_refine_ls_goodness_of_fit_ref 1.055
_refine_ls_hydrogen_treatment mixed
_refine_ls_matrix_type full
_refine_ls_number_parameters 307
_refine_ls_number_reflns 4948
_refine_ls_number_restraints 0
_refine_ls_restrained_S_all 1.055
_refine_ls_R_factor_all 0.0424
_refine_ls_R_factor_gt 0.0350
_refine_ls_shift/su_max 0.001
_refine_ls_shift/su_mean 0.000
_refine_ls_structure_factor_coef Fsqd
_refine_ls_weighting_details 'calc w=1/[\s^2^(Fo^2^)+(0.0336P)^2^+3.7144P] where P=(Fo^2^+2Fc^2^)/3'
_refine_ls_weighting_scheme calc
_refine_ls_wR_factor_gt 0.0771
_refine_ls_wR_factor_ref 0.0804
_reflns_number_gt 4300
_reflns_number_total 4948
_reflns_threshold_expression >2sigma(I)
_cod_data_source_file b401691b.txt
_cod_data_source_block compoud_1
_cod_depositor_comments
;
The following automatic conversions were performed:
'_symmetry_cell_setting' value 'Monoclinic' changed to 'monoclinic'
according to '/home/saulius/struct/CIF-dictionaries/cif_core.dic'
dictionary named 'cif_core.dic' version 2.4.1 from 2010-06-29.

Automatic conversion script
Id: cif_fix_enum 1527 2010-12-29 10:47:43Z saulius 
;
_cod_original_sg_symbol_H-M P2(1)/n
_cod_database_code 7102625

loop_
_symmetry_equiv_pos_as_xyz
'x, y, z'
'-x+1/2, y+1/2, -z+1/2'
'-x, -y, -z'
'x-1/2, -y-1/2, z-1/2'

loop_
_atom_site_label
_atom_site_type_symbol
_atom_site_fract_x
_atom_site_fract_y
_atom_site_fract_z
_atom_site_U_iso_or_equiv
_atom_site_adp_type
_atom_site_occupancy
_atom_site_symmetry_multiplicity
_atom_site_calc_flag
_atom_site_refinement_flags
Cu1 Cu 0.67606(7) 0.104524(12) 0.67633(3) 0.01102(10) Uani 1 1 d .
Cu2 Cu 0.05704(7) 0.098506(12) 0.29676(3) 0.01085(10) Uani 1 1 d .
Cu3 Cu 0.80404(7) 0.284906(13) 0.48010(3) 0.01132(10) Uani 1 1 d .
Cu4 Cu 0.31160(7) 0.280429(13) 0.47796(3) 0.01195(10) Uani 1 1 d .
N1 N 0.7393(5) 0.04108(9) 0.72859(18) 0.0121(5) Uani 1 1 d .
N2 N 0.8748(5) -0.03346(9) 0.74121(18) 0.0126(5) Uani 1 1 d .
N3 N 0.7325(5) 0.08480(9) 0.54929(19) 0.0145(6) Uani 1 1 d .
N4 N 0.8955(5) 0.08163(9) 0.41128(18) 0.0137(6) Uani 1 1 d .
N5 N 0.4651(5) 0.12469(9) 0.77602(18) 0.0127(5) Uani 1 1 d .
N6 N 0.3135(5) 0.16863(9) 0.88863(18) 0.0109(5) Uani 1 1 d .
N7 N 0.7759(5) 0.16983(9) 0.64668(18) 0.0120(5) Uani 1 1 d .
N8 N 0.8222(5) 0.23772(9) 0.57021(18) 0.0122(5) Uani 1 1 d .
N9 N -0.0579(5) 0.12068(9) 0.17520(18) 0.0120(5) Uani 1 1 d .
N10 N -0.1743(5) 0.16746(9) 0.05881(18) 0.0125(5) Uani 1 1 d .
N11 N 0.2170(5) 0.15763(9) 0.33608(18) 0.0118(5) Uani 1 1 d .
N12 N 0.3123(5) 0.22776(9) 0.39947(18) 0.0124(5) Uani 1 1 d .
C1 C 0.8325(5) 0.00358(10) 0.6858(2) 0.0127(6) Uani 1 1 d .
H1A H 0.8701 0.0032 0.6134 0.015 Uiso 1 1 d R
C2 C 0.8026(6) -0.01845(11) 0.8263(2) 0.0149(7) Uani 1 1 d .
H2A H 0.8091 -0.0393 0.8886 0.018 Uiso 1 1 d R
C3 C 0.7227(6) 0.02694(11) 0.8185(2) 0.0167(7) Uani 1 1 d .
H3A H 0.6564 0.0485 0.8739 0.020 Uiso 1 1 d R
C4 C 0.9166(6) 0.09800(11) 0.4966(2) 0.0141(7) Uani 1 1 d .
H4A H 1.0665 0.1196 0.5209 0.017 Uiso 1 1 d R
C5 C 0.6824(6) 0.05628(11) 0.4087(2) 0.0169(7) Uani 1 1 d .
H5A H 0.6064 0.0379 0.3496 0.020 Uiso 1 1 d R
C6 C 0.5836(6) 0.05837(11) 0.4932(2) 0.0167(7) Uani 1 1 d .
H6A H 0.4158 0.0419 0.5127 0.020 Uiso 1 1 d R
C7 C 0.4786(6) 0.16536(11) 0.8226(2) 0.0116(6) Uani 1 1 d .
H7A H 0.6088 0.1930 0.8087 0.014 Uiso 1 1 d R
C8 C 0.1826(6) 0.12684(11) 0.8818(2) 0.0134(6) Uani 1 1 d .
H8A H 0.0322 0.1170 0.9239 0.016 Uiso 1 1 d R
C9 C 0.2753(6) 0.10020(11) 0.8131(2) 0.0139(7) Uani 1 1 d .
H9A H 0.2105 0.0656 0.7913 0.017 Uiso 1 1 d R
C10 C 0.6933(6) 0.19805(11) 0.5796(2) 0.0143(7) Uani 1 1 d .
H10A H 0.5367 0.1896 0.5369 0.017 Uiso 1 1 d R
C11 C 0.9998(7) 0.23444(12) 0.6371(2) 0.0213(8) Uani 1 1 d .
H11A H 1.1396 0.2605 0.6507 0.026 Uiso 1 1 d R
C12 C 0.9713(7) 0.19303(12) 0.6833(2) 0.0208(7) Uani 1 1 d .
H12A H 1.0847 0.1806 0.7398 0.025 Uiso 1 1 d R
C13 C -0.0319(6) 0.16260(11) 0.1338(2) 0.0124(6) Uani 1 1 d .
H13A H 0.0914 0.1899 0.1583 0.015 Uiso 1 1 d R
C14 C -0.3035(6) 0.12550(11) 0.0530(2) 0.0151(7) Uani 1 1 d .
H14A H -0.4390 0.1167 0.0011 0.018 Uiso 1 1 d R
C15 C -0.2313(6) 0.09716(11) 0.1237(2) 0.0142(7) Uani 1 1 d .
H15A H -0.2994 0.0619 0.1374 0.017 Uiso 1 1 d R
C16 C 0.1501(6) 0.19227(11) 0.3926(2) 0.0132(6) Uani 1 1 d .
H16A H -0.0179 0.1919 0.4290 0.016 Uiso 1 1 d R
C17 C 0.4962(6) 0.21403(12) 0.3430(2) 0.0167(7) Uani 1 1 d .
H17A H 0.6608 0.2338 0.3318 0.020 Uiso 1 1 d R
C18 C 0.4378(6) 0.17163(12) 0.3041(2) 0.0170(7) Uani 1 1 d .
H18A H 0.5461 0.1523 0.2559 0.020 Uiso 1 1 d R

loop_
_atom_site_aniso_label
_atom_site_aniso_U_11
_atom_site_aniso_U_22
_atom_site_aniso_U_33
_atom_site_aniso_U_23
_atom_site_aniso_U_13
_atom_site_aniso_U_12
Cu1 0.0175(2) 0.00667(17) 0.0091(2) 0.00060(14) 0.00394(15) 0.00093(14)
Cu2 0.0180(2) 0.00674(18) 0.00792(19) -0.00005(14) 0.00142(15) 0.00017(14)
Cu3 0.0136(2) 0.00963(18) 0.0108(2) 0.00294(14) 0.00128(15) -0.00072(14)
Cu4 0.0137(2) 0.01006(18) 0.0121(2) -0.00371(15) -0.00028(15) -0.00068(14)
N1 0.0172(14) 0.0080(12) 0.0112(13) 0.0001(10) 0.0015(11) 0.0010(10)
N2 0.0203(14) 0.0090(12) 0.0085(13) -0.0011(10) 0.0022(11) 0.0001(10)
N3 0.0221(15) 0.0080(12) 0.0136(14) 0.0006(10) 0.0039(12) 0.0003(10)
N4 0.0176(14) 0.0130(13) 0.0106(13) 0.0002(11) 0.0018(11) -0.0001(11)
N5 0.0174(14) 0.0110(12) 0.0099(13) -0.0011(10) 0.0040(11) 0.0027(10)
N6 0.0119(13) 0.0116(12) 0.0092(13) -0.0003(10) -0.0026(10) 0.0021(10)
N7 0.0160(14) 0.0095(12) 0.0106(13) -0.0006(10) 0.0010(11) 0.0009(10)
N8 0.0172(14) 0.0085(12) 0.0111(14) 0.0016(10) 0.0022(11) 0.0000(10)
N9 0.0154(14) 0.0117(13) 0.0090(13) 0.0011(10) 0.0002(11) 0.0002(10)
N10 0.0140(13) 0.0119(12) 0.0117(13) 0.0024(10) 0.0011(11) 0.0035(10)
N11 0.0126(13) 0.0111(12) 0.0117(13) 0.0003(10) 0.0011(10) -0.0010(10)
N12 0.0146(13) 0.0092(12) 0.0133(14) -0.0010(10) 0.0004(11) 0.0001(10)
C1 0.0136(16) 0.0109(14) 0.0138(16) 0.0008(12) 0.0018(13) -0.0014(12)
C2 0.0208(17) 0.0136(15) 0.0104(16) 0.0018(12) 0.0006(13) 0.0039(13)
C3 0.0263(18) 0.0155(16) 0.0084(16) 0.0005(12) 0.0044(14) 0.0050(13)
C4 0.0184(17) 0.0108(15) 0.0132(16) 0.0013(12) 0.0017(13) -0.0014(12)
C5 0.0208(17) 0.0159(16) 0.0138(17) -0.0032(13) -0.0006(14) -0.0034(13)
C6 0.0188(17) 0.0150(15) 0.0163(17) -0.0023(13) 0.0035(14) -0.0015(13)
C7 0.0140(15) 0.0109(14) 0.0100(15) 0.0010(12) 0.0004(12) 0.0017(12)
C8 0.0141(16) 0.0125(15) 0.0138(16) -0.0004(12) 0.0022(13) -0.0001(12)
C9 0.0146(16) 0.0113(15) 0.0157(17) 0.0013(12) 0.0008(13) -0.0006(12)
C10 0.0128(15) 0.0121(15) 0.0179(17) 0.0030(13) 0.0000(13) -0.0005(12)
C11 0.028(2) 0.0201(17) 0.0156(18) 0.0047(14) -0.0072(15) -0.0096(14)
C12 0.0252(19) 0.0211(18) 0.0158(17) 0.0065(14) -0.0076(15) -0.0074(14)
C13 0.0147(16) 0.0118(15) 0.0107(15) -0.0005(12) 0.0015(12) 0.0012(12)
C14 0.0170(16) 0.0125(15) 0.0158(17) 0.0005(13) -0.0025(13) -0.0003(12)
C15 0.0169(16) 0.0115(15) 0.0142(17) 0.0015(12) -0.0002(13) -0.0001(12)
C16 0.0157(16) 0.0101(14) 0.0137(16) -0.0012(12) -0.0002(13) 0.0006(12)
C17 0.0164(17) 0.0194(17) 0.0144(17) -0.0024(13) 0.0026(13) -0.0040(13)
C18 0.0176(17) 0.0174(16) 0.0164(17) -0.0049(13) 0.0052(14) -0.0008(13)

loop_
_atom_type_symbol
_atom_type_description
_atom_type_scat_dispersion_real
_atom_type_scat_dispersion_imag
_atom_type_scat_source
C C 0.0033 0.0016 'International Tables Vol C Tables 4.2.6.8 and 6.1.1.4'
H H 0.0000 0.0000 'International Tables Vol C Tables 4.2.6.8 and 6.1.1.4'
N N 0.0061 0.0033 'International Tables Vol C Tables 4.2.6.8 and 6.1.1.4'
Cu Cu 0.3201 1.2651 'International Tables Vol C Tables 4.2.6.8 and 6.1.1.4'

loop_
_geom_angle_atom_site_label_1
_geom_angle_atom_site_label_2
_geom_angle_atom_site_label_3
_geom_angle
_geom_angle_site_symmetry_1
_geom_angle_site_symmetry_3
N3 Cu1 N1 94.52(11) . .
N3 Cu1 N7 90.26(11) . .
N1 Cu1 N7 151.95(11) . .
N3 Cu1 N5 152.52(12) . .
N1 Cu1 N5 94.46(11) . .
N7 Cu1 N5 93.88(10) . .
N2 Cu2 N11 142.07(11) 3_656 .
N2 Cu2 N4 96.28(11) 3_656 1_455
N11 Cu2 N4 99.57(11) . 1_455
N2 Cu2 N9 95.83(11) 3_656 .
N11 Cu2 N9 97.39(11) . .
N4 Cu2 N9 134.10(11) 1_455 .
N8 Cu3 N6 175.23(12) . 4_665
N8 Cu3 Cu4 90.71(8) . .
N6 Cu3 Cu4 93.94(8) 4_665 .
N8 Cu3 Cu4 86.49(8) . 1_655
N6 Cu3 Cu4 88.79(8) 4_665 1_655
Cu4 Cu3 Cu4 174.63(2) . 1_655
N12 Cu4 N10 177.30(12) . 4_666
N12 Cu4 Cu3 91.57(8) . .
N10 Cu4 Cu3 86.00(8) 4_666 .
N12 Cu4 Cu3 93.35(8) . 1_455
N10 Cu4 Cu3 89.13(8) 4_666 1_455
Cu3 Cu4 Cu3 174.63(2) . 1_455
C1 N1 C3 104.6(3) . .
C1 N1 Cu1 127.0(2) . .
C3 N1 Cu1 128.0(2) . .
C1 N2 C2 104.8(3) . .
C1 N2 Cu2 126.3(2) . 3_656
C2 N2 Cu2 127.2(2) . 3_656
C4 N3 C6 105.2(3) . .
C4 N3 Cu1 127.0(2) . .
C6 N3 Cu1 127.7(2) . .
C4 N4 C5 105.2(3) . .
C4 N4 Cu2 132.7(2) . 1_655
C5 N4 Cu2 120.4(2) . 1_655
C7 N5 C9 105.3(2) . .
C7 N5 Cu1 126.7(2) . .
C9 N5 Cu1 128.1(2) . .
C7 N6 C8 104.6(2) . .
C7 N6 Cu3 126.1(2) . 4_566
C8 N6 Cu3 128.5(2) . 4_566
C10 N7 C12 105.0(3) . .
C10 N7 Cu1 128.6(2) . .
C12 N7 Cu1 125.8(2) . .
C10 N8 C11 104.3(3) . .
C10 N8 Cu3 130.3(2) . .
C11 N8 Cu3 125.0(2) . .
C13 N9 C15 105.0(3) . .
C13 N9 Cu2 130.6(2) . .
C15 N9 Cu2 123.1(2) . .
C13 N10 C14 104.8(3) . .
C13 N10 Cu4 127.3(2) . 4_565
C14 N10 Cu4 127.8(2) . 4_565
C16 N11 C18 105.2(3) . .
C16 N11 Cu2 132.1(2) . .
C18 N11 Cu2 122.8(2) . .
C16 N12 C17 104.3(3) . .
C16 N12 Cu4 128.5(2) . .
C17 N12 Cu4 126.8(2) . .
N1 C1 N2 113.4(3) . .
C3 C2 N2 108.3(3) . .
C2 C3 N1 108.9(3) . .
N4 C4 N3 112.9(3) . .
C6 C5 N4 108.3(3) . .
C5 C6 N3 108.5(3) . .
N5 C7 N6 113.2(3) . .
C9 C8 N6 108.4(3) . .
C8 C9 N5 108.5(3) . .
N7 C10 N8 113.5(3) . .
C12 C11 N8 108.8(3) . .
C11 C12 N7 108.4(3) . .
N9 C13 N10 113.1(3) . .
C15 C14 N10 108.2(3) . .
C14 C15 N9 108.8(3) . .
N11 C16 N12 113.2(3) . .
C18 C17 N12 108.9(3) . .
C17 C18 N11 108.3(3) . .

loop_
_geom_bond_atom_site_label_1
_geom_bond_atom_site_label_2
_geom_bond_distance
_geom_bond_site_symmetry_2
Cu1 N3 1.970(3) .
Cu1 N1 1.971(3) .
Cu1 N7 1.972(3) .
Cu1 N5 1.972(2) .
Cu2 N2 1.954(3) 3_656
Cu2 N11 1.966(3) .
Cu2 N4 1.974(3) 1_455
Cu2 N9 1.974(3) .
Cu3 N8 1.872(3) .
Cu3 N6 1.872(3) 4_665
Cu3 Cu4 2.7293(6) .
Cu3 Cu4 2.8144(5) 1_655
Cu4 N12 1.875(3) .
Cu4 N10 1.884(3) 4_666
Cu4 Cu3 2.8144(6) 1_455
N1 C1 1.337(4) .
N1 C3 1.378(4) .
N2 C1 1.338(4) .
N2 C2 1.381(4) .
N2 Cu2 1.954(3) 3_656
N3 C4 1.345(4) .
N3 C6 1.369(4) .
N4 C4 1.332(4) .
N4 C5 1.379(4) .
N4 Cu2 1.974(3) 1_655
N5 C7 1.334(4) .
N5 C9 1.378(4) .
N6 C7 1.348(4) .
N6 C8 1.385(4) .
N6 Cu3 1.872(3) 4_566
N7 C10 1.334(4) .
N7 C12 1.363(4) .
N8 C10 1.335(4) .
N8 C11 1.373(4) .
N9 C13 1.335(4) .
N9 C15 1.376(4) .
N10 C13 1.343(4) .
N10 C14 1.383(4) .
N10 Cu4 1.884(3) 4_565
N11 C16 1.336(4) .
N11 C18 1.377(4) .
N12 C16 1.346(4) .
N12 C17 1.381(4) .
C2 C3 1.357(4) .
C5 C6 1.364(4) .
C8 C9 1.363(4) .
C11 C12 1.359(5) .
C14 C15 1.358(5) .
C17 C18 1.359(5) .
